data_7237171
loop_
_publ_author_name
'Szimhardt, Norbert'
'Wurzenberger, Maximilian H. H.'
'Zeisel, Lukas'
'Gruhne, Michael S.'
'Lommel, Marcus'
'Stierstorfer, J\"org'

_publ_section_title
;
 Maximization of the energy capability level in transition metal complexes
 through application of 1-amino- and 2-amino-5H-tetrazole ligands
;
_journal_issue 33
_journal_name_full 'Journal of Materials Chemistry A'
_journal_page_first 16257
_journal_paper_doi 10.1039/C8TA06326E
_journal_volume 6
_journal_year 2018
_chemical_formula_moiety 'C5 H17 Fe N25 O, 2(Cl O4)'
_chemical_formula_sum 'C5 H17 Cl2 Fe N25 O9'
_chemical_formula_weight 698.19
_chemical_name_common 'aqua pentakis(2-aminotetrazole) iron(II) diperchlorate'
_chemical_name_systematic
;
aqua pentakis(2-aminotetrazole) iron(II) diperchlorate
;
_space_group_IT_number 2
_space_group_name_Hall '-P 1'
_space_group_name_H-M_alt 'P -1'
_symmetry_cell_setting triclinic
_symmetry_Int_Tables_number 2
_symmetry_space_group_name_Hall '-P 1'
_symmetry_space_group_name_H-M 'P -1'
_atom_sites_solution_hydrogens difmap
_audit_creation_date
;
'Mon Jan 23 19:07:27 2017'
;
_audit_creation_method SHELXL-2013
_audit_update_record
;
2018-04-04 deposited with the CCDC.
2018-08-03 downloaded from the CCDC.
;
_cell_angle_alpha 75.695(5)
_cell_angle_beta 89.058(5)
_cell_angle_gamma 63.694(6)
_cell_formula_units_Z 2
_cell_length_a 9.4770(6)
_cell_length_b 9.9109(6)
_cell_length_c 15.4054(8)
_cell_measurement_reflns_used 3896
_cell_measurement_temperature 173(2)
_cell_measurement_theta_max 31.9920
_cell_measurement_theta_min 4.2370
_cell_volume 1249.66(15)
_computing_cell_refinement
;
CrysAlisPro, Agilent Technologies,
Version 1.171.37.33 (release 27-03-2014 CrysAlis171 .NET)
(compiled Mar 27 2014,17:12:48)
;
_computing_data_collection
;
CrysAlisPro, Agilent Technologies,
Version 1.171.37.33 (release 27-03-2014 CrysAlis171 .NET)
(compiled Mar 27 2014,17:12:48)
;
_computing_data_reduction
;
CrysAlisPro, Agilent Technologies,
Version 1.171.37.33 (release 27-03-2014 CrysAlis171 .NET)
(compiled Mar 27 2014,17:12:48)
;
_computing_structure_refinement 'SHELXL-2013 (Sheldrick, 2013)'
_diffrn_ambient_temperature 173(2)
_diffrn_detector 'CCD plate'
_diffrn_detector_area_resol_mean 15.9809
_diffrn_detector_type Sapphire3
_diffrn_measured_fraction_theta_full 0.996
_diffrn_measured_fraction_theta_max 0.996
_diffrn_measurement_details
;
#__ type_ start__ end____ width___ exp.time_
  1 omega   10.00   98.00   1.0000    6.0000
omega____ theta____ kappa____ phi______ frames
    -       29.7932   57.0000  -90.0000 88

#__ type_ start__ end____ width___ exp.time_
  2 omega   45.00   71.00   1.0000    6.0000
omega____ theta____ kappa____ phi______ frames
    -       29.7932   77.0000    0.0000 26

#__ type_ start__ end____ width___ exp.time_
  3 omega   72.00  106.00   1.0000    6.0000
omega____ theta____ kappa____ phi______ frames
    -       29.7932  179.0000 -180.0000 34

#__ type_ start__ end____ width___ exp.time_
  4 omega  -69.00    5.00   1.0000    6.0000
omega____ theta____ kappa____ phi______ frames
    -      -28.6994    0.0000  120.0000 74

#__ type_ start__ end____ width___ exp.time_
  5 omega  -28.00    3.00   1.0000    6.0000
omega____ theta____ kappa____ phi______ frames
    -      -28.6994  -90.0000  -82.0000 31

#__ type_ start__ end____ width___ exp.time_
  6 omega  -19.00   68.00   1.0000    6.0000
omega____ theta____ kappa____ phi______ frames
    -       29.7932  -99.0000 -180.0000 87

#__ type_ start__ end____ width___ exp.time_
  7 omega  -75.00  -34.00   1.0000    6.0000
omega____ theta____ kappa____ phi______ frames
    -      -28.6994 -179.0000    0.0000 41

#__ type_ start__ end____ width___ exp.time_
  8 omega -101.00    4.00   1.0000    6.0000
omega____ theta____ kappa____ phi______ frames
    -      -28.6994  -77.0000  -30.0000 105

;
_diffrn_measurement_device 'four-circle diffractometer'
_diffrn_measurement_device_type 'Xcalibur, Sapphire3'
_diffrn_measurement_method '\w scans'
_diffrn_orient_matrix_UB_11 -0.0352270000
_diffrn_orient_matrix_UB_12 0.0628619000
_diffrn_orient_matrix_UB_13 -0.0393751000
_diffrn_orient_matrix_UB_21 -0.0733797000
_diffrn_orient_matrix_UB_22 0.0260882000
_diffrn_orient_matrix_UB_23 0.0185853000
_diffrn_orient_matrix_UB_31 0.0206425000
_diffrn_orient_matrix_UB_32 0.0472531000
_diffrn_orient_matrix_UB_33 0.0197012000
_diffrn_radiation_monochromator graphite
_diffrn_radiation_probe x-ray
_diffrn_radiation_type MoK\a
_diffrn_radiation_wavelength 0.71073
_diffrn_reflns_av_R_equivalents 0.0228
_diffrn_reflns_av_sigmaI/netI 0.0492
_diffrn_reflns_av_unetI/netI 0.0352
_diffrn_reflns_Laue_measured_fraction_full 0.996
_diffrn_reflns_Laue_measured_fraction_max 0.996
_diffrn_reflns_limit_h_max 10
_diffrn_reflns_limit_h_min -11
_diffrn_reflns_limit_k_max 11
_diffrn_reflns_limit_k_min -12
_diffrn_reflns_limit_l_max 19
_diffrn_reflns_limit_l_min -17
_diffrn_reflns_number 10053
_diffrn_reflns_point_group_measured_fraction_full 0.996
_diffrn_reflns_point_group_measured_fraction_max 0.996
_diffrn_reflns_theta_full 25.242
_diffrn_reflns_theta_max 25.999
_diffrn_reflns_theta_min 4.144
_diffrn_source 'Enhance (Mo) X-ray Source'
_exptl_absorpt_coefficient_mu 0.912
_exptl_absorpt_correction_T_max 1.00000
_exptl_absorpt_correction_T_min 0.91523
_exptl_absorpt_correction_type multi-scan
_exptl_absorpt_process_details
;
CrysAlisPro, Agilent Technologies,
Version 1.171.37.33 (release 27-03-2014 CrysAlis171 .NET)
(compiled Mar 27 2014,17:12:48)
Empirical absorption correction using spherical harmonics,
 implemented in SCALE3 ABSPACK scaling algorithm.
;
_exptl_crystal_colour colorless
_exptl_crystal_density_diffrn 1.855
_exptl_crystal_description block
_exptl_crystal_F_000 708
_exptl_crystal_size_max 0.640
_exptl_crystal_size_mid 0.350
_exptl_crystal_size_min 0.230
_refine_diff_density_max 2.486
_refine_diff_density_min -1.331
_refine_diff_density_rms 0.107
_refine_ls_extinction_method none
_refine_ls_goodness_of_fit_ref 1.040
_refine_ls_hydrogen_treatment refall
_refine_ls_matrix_type full
_refine_ls_number_parameters 484
_refine_ls_number_reflns 4884
_refine_ls_number_restraints 1
_refine_ls_restrained_S_all 1.039
_refine_ls_R_factor_all 0.0564
_refine_ls_R_factor_gt 0.0473
_refine_ls_shift/su_max 0.001
_refine_ls_shift/su_mean 0.000
_refine_ls_structure_factor_coef Fsqd
_refine_ls_weighting_details 'w=1/[\s^2^(Fo^2^)+(0.0762P)^2^+2.1583P] where P=(Fo^2^+2Fc^2^)/3'
_refine_ls_weighting_scheme calc
_refine_ls_wR_factor_gt 0.1276
_refine_ls_wR_factor_ref 0.1369
_reflns_Friedel_coverage 0.000
_reflns_number_gt 4136
_reflns_number_total 4884
_reflns_threshold_expression 'I > 2\s(I)'
_cod_data_source_file c8ta06326e2.cif
_cod_data_source_block mx031
_cod_original_cell_volume 1249.66(14)
_cod_database_code 7237171
_shelx_space_group_comment
;
The symmetry employed for this shelxl refinement is uniquely defined
by the following loop, which should always be used as a source of
symmetry information in preference to the above space-group names.
They are only intended as comments.
;
_shelx_estimated_absorpt_t_min 0.593
_shelx_estimated_absorpt_t_max 0.818
_shelxl_version_number 2013-4

loop_
_space_group_symop_operation_xyz
'x, y, z'
'-x, -y, -z'

loop_
_atom_site_label
_atom_site_type_symbol
_atom_site_fract_x
_atom_site_fract_y
_atom_site_fract_z
_atom_site_U_iso_or_equiv
_atom_site_adp_type
_atom_site_occupancy
_atom_site_site_symmetry_order
_atom_site_calc_flag
_atom_site_refinement_flags_posn
_atom_site_refinement_flags_occupancy
_atom_site_disorder_assembly
_atom_site_disorder_group
Fe1 Fe -0.03402(5) 0.28728(5) 0.76865(3) 0.01377(15) Uani 1 1 d . . . .
O1 O -0.2477(3) 0.2777(3) 0.77811(18) 0.0241(5) Uani 1 1 d . . . .
N1 N 0.4540(3) 0.2088(3) 0.7695(2) 0.0234(6) Uani 1 1 d . . . .
N2 N 0.3691(3) 0.3586(3) 0.72567(17) 0.0166(5) Uani 1 1 d . . . .
N3 N 0.2155(3) 0.4098(3) 0.72354(17) 0.0181(5) Uani 1 1 d . . . .
N4 N 0.1966(3) 0.2872(3) 0.76740(17) 0.0171(5) Uani 1 1 d . . . .
N5 N 0.4428(3) 0.4493(3) 0.6861(2) 0.0213(6) Uani 1 1 d . . . .
N6 N 0.0973(3) -0.1717(3) 0.72797(19) 0.0221(6) Uani 1 1 d . . . .
N7 N 0.2159(3) -0.1976(3) 0.78464(17) 0.0174(5) Uani 1 1 d . . . .
N8 N 0.2044(3) -0.0762(3) 0.80885(17) 0.0183(5) Uani 1 1 d . . . .
N9 N 0.0692(3) 0.0402(3) 0.76532(18) 0.0191(5) Uani 1 1 d . . . .
N10 N 0.3451(4) -0.3445(3) 0.8129(2) 0.0247(6) Uani 1 1 d . . . .
N11 N -0.1586(4) 0.4536(4) 0.4785(2) 0.0372(8) Uani 1 1 d . . . .
N12 N -0.0261(3) 0.3229(3) 0.49244(18) 0.0244(6) Uani 1 1 d . . . .
N13 N 0.0361(3) 0.2563(3) 0.57631(18) 0.0251(6) Uani 1 1 d . . . .
N14 N -0.0655(3) 0.3505(3) 0.62218(17) 0.0205(6) Uani 1 1 d . . . .
N15 N 0.0488(4) 0.2659(4) 0.4223(2) 0.0338(7) Uani 1 1 d . . . .
N16 N -0.2185(3) 0.7748(3) 0.77563(19) 0.0228(6) Uani 1 1 d . . . .
N17 N -0.3272(3) 0.7657(3) 0.72745(18) 0.0187(5) Uani 1 1 d . . . .
N18 N -0.2939(3) 0.6261(3) 0.72172(18) 0.0192(6) Uani 1 1 d . . . .
N19 N -0.1517(3) 0.5338(3) 0.76899(18) 0.0187(5) Uani 1 1 d . . . .
N20 N -0.4710(4) 0.8942(4) 0.6925(2) 0.0271(7) Uani 1 1 d D . . .
N21 N -0.0037(3) 0.2085(3) 1.06032(19) 0.0267(7) Uani 1 1 d . . . .
N22 N 0.1320(3) 0.1057(3) 1.04097(17) 0.0165(5) Uani 1 1 d . . . .
N23 N 0.1398(3) 0.1062(3) 0.95705(18) 0.0213(6) Uani 1 1 d . . . .
N24 N 0.0002(3) 0.2179(3) 0.91556(17) 0.0195(6) Uani 1 1 d . . . .
N25 N 0.2540(3) -0.0031(3) 1.1076(2) 0.0190(6) Uani 1 1 d . . . .
C1 C 0.3417(4) 0.1678(4) 0.7950(2) 0.0228(7) Uani 1 1 d . . . .
C2 C 0.0064(4) -0.0212(4) 0.7181(2) 0.0233(7) Uani 1 1 d . . . .
C3 C -0.1801(5) 0.4663(5) 0.5621(2) 0.0316(8) Uani 1 1 d . . . .
C4 C -0.1095(4) 0.6269(4) 0.8002(2) 0.0215(7) Uani 1 1 d . . . .
C5 C -0.0839(4) 0.2774(4) 0.9787(2) 0.0247(7) Uani 1 1 d . . . .
Cl1 Cl 0.58563(9) 0.68836(8) 0.00511(5) 0.02003(19) Uani 1 1 d . . . .
O2 O 0.7318(3) 0.5883(3) 0.06309(19) 0.0387(7) Uani 1 1 d . . . .
O3 O 0.5475(3) 0.8482(3) -0.0051(2) 0.0408(7) Uani 1 1 d . . . .
O4 O 0.6055(3) 0.6544(4) -0.08097(18) 0.0381(7) Uani 1 1 d . . . .
O5 O 0.4609(3) 0.6580(3) 0.0443(2) 0.0398(7) Uani 1 1 d . . . .
Cl2 Cl 0.62628(16) 0.18335(14) 0.50980(7) 0.0512(3) Uani 1 1 d . . . .
O6A O 0.677(5) 0.261(4) 0.557(2) 0.245(16) Uani 0.408(9) 1 d . P A 1
O7A O 0.552(5) 0.199(4) 0.5800(18) 0.29(2) Uani 0.408(9) 1 d . P A 1
O8A O 0.8187(13) 0.1183(14) 0.5163(9) 0.090(5) Uani 0.408(9) 1 d . P A 1
O9A O 0.6759(17) 0.1721(18) 0.4263(10) 0.077(5) Uani 0.408(9) 1 d . P A 1
O6B O 0.5707(11) 0.3454(8) 0.5137(5) 0.069(2) Uani 0.592(9) 1 d . P A 2
O7B O 0.4675(8) 0.1790(9) 0.5083(6) 0.080(3) Uani 0.592(9) 1 d . P A 2
O8B O 0.7132(9) 0.0615(9) 0.5772(5) 0.087(3) Uani 0.592(9) 1 d . P A 2
O9B O 0.6034(17) 0.2443(16) 0.4217(7) 0.110(5) Uani 0.592(9) 1 d . P A 2
H2 H -0.085(5) 0.033(5) 0.679(3) 0.031(11) Uiso 1 1 d . . . .
H51 H 0.400(6) 0.539(6) 0.703(3) 0.044(13) Uiso 1 1 d . . . .
H4 H -0.014(4) 0.589(4) 0.838(2) 0.017(9) Uiso 1 1 d . . . .
H3 H -0.265(5) 0.549(5) 0.579(3) 0.036(11) Uiso 1 1 d . . . .
H52 H 0.420(5) 0.468(5) 0.628(3) 0.033(11) Uiso 1 1 d . . . .
H5 H -0.182(5) 0.360(5) 0.967(3) 0.025(10) Uiso 1 1 d . . . .
H1 H 0.362(5) 0.073(5) 0.827(3) 0.028(10) Uiso 1 1 d . . . .
H10B H 0.319(5) -0.394(5) 0.846(3) 0.023(11) Uiso 1 1 d . . . .
H25A H 0.256(5) 0.048(5) 1.143(3) 0.027(11) Uiso 1 1 d . . . .
H1B H -0.251(5) 0.202(5) 0.813(3) 0.034(12) Uiso 1 1 d . . . .
H15B H -0.026(6) 0.283(6) 0.383(3) 0.046(14) Uiso 1 1 d . . . .
H1A H -0.328(6) 0.340(5) 0.741(3) 0.036(12) Uiso 1 1 d . . . .
H10A H 0.421(5) -0.332(5) 0.841(3) 0.033(11) Uiso 1 1 d . . . .
H25B H 0.330(6) -0.034(6) 1.081(3) 0.043(14) Uiso 1 1 d . . . .
H15A H 0.106(6) 0.167(6) 0.448(3) 0.046(14) Uiso 1 1 d . . . .
H20A H -0.506(6) 0.873(6) 0.657(3) 0.047(15) Uiso 1 1 d . . . .
H20B H -0.453(5) 0.961(4) 0.662(3) 0.038(13) Uiso 1 1 d D . . .

loop_
_atom_site_aniso_label
_atom_site_aniso_U_11
_atom_site_aniso_U_22
_atom_site_aniso_U_33
_atom_site_aniso_U_23
_atom_site_aniso_U_13
_atom_site_aniso_U_12
Fe1 0.0128(2) 0.0153(2) 0.0129(2) -0.00349(17) 0.00024(16) -0.00622(18)
O1 0.0158(12) 0.0208(12) 0.0302(13) 0.0050(10) -0.0028(10) -0.0095(10)
N1 0.0152(13) 0.0153(13) 0.0350(16) -0.0048(11) -0.0017(11) -0.0036(11)
N2 0.0140(12) 0.0174(13) 0.0185(13) -0.0057(10) 0.0006(10) -0.0066(10)
N3 0.0138(13) 0.0223(13) 0.0175(13) -0.0055(10) 0.0024(10) -0.0076(11)
N4 0.0154(13) 0.0184(13) 0.0181(13) -0.0058(10) 0.0005(10) -0.0077(10)
N5 0.0194(14) 0.0216(15) 0.0235(16) -0.0024(12) 0.0023(11) -0.0116(12)
N6 0.0226(14) 0.0213(14) 0.0235(14) -0.0081(11) -0.0010(11) -0.0097(12)
N7 0.0200(13) 0.0158(13) 0.0170(13) -0.0046(10) 0.0034(10) -0.0085(11)
N8 0.0190(13) 0.0170(13) 0.0192(13) -0.0062(10) 0.0014(10) -0.0077(11)
N9 0.0190(13) 0.0185(13) 0.0185(13) -0.0052(10) 0.0009(10) -0.0073(11)
N10 0.0258(16) 0.0151(14) 0.0282(16) -0.0042(12) 0.0000(13) -0.0056(12)
N11 0.043(2) 0.0338(18) 0.0189(15) -0.0046(13) -0.0039(13) -0.0045(15)
N12 0.0302(16) 0.0292(15) 0.0140(13) -0.0063(11) 0.0036(11) -0.0134(13)
N13 0.0264(15) 0.0282(15) 0.0170(14) -0.0064(11) 0.0019(11) -0.0089(12)
N14 0.0226(14) 0.0235(14) 0.0148(13) -0.0053(11) 0.0012(10) -0.0099(11)
N15 0.0343(18) 0.043(2) 0.0187(15) -0.0105(14) 0.0053(13) -0.0120(16)
N16 0.0242(15) 0.0220(14) 0.0272(15) -0.0096(11) 0.0037(11) -0.0133(12)
N17 0.0203(14) 0.0155(13) 0.0191(13) -0.0055(10) 0.0044(10) -0.0067(11)
N18 0.0194(13) 0.0159(13) 0.0206(13) -0.0059(10) 0.0006(11) -0.0058(11)
N19 0.0180(13) 0.0181(13) 0.0189(13) -0.0047(10) 0.0014(10) -0.0073(11)
N20 0.0245(16) 0.0178(15) 0.0298(17) -0.0043(13) -0.0020(13) -0.0026(12)
N21 0.0201(14) 0.0300(16) 0.0176(14) -0.0074(12) 0.0031(11) 0.0001(12)
N22 0.0165(13) 0.0179(13) 0.0140(12) -0.0032(10) 0.0012(10) -0.0073(10)
N23 0.0191(14) 0.0242(14) 0.0137(13) -0.0048(11) -0.0015(10) -0.0037(11)
N24 0.0166(13) 0.0205(13) 0.0165(13) -0.0032(10) -0.0012(10) -0.0051(11)
N25 0.0164(14) 0.0198(14) 0.0161(13) -0.0021(11) -0.0022(11) -0.0053(11)
C1 0.0199(16) 0.0175(16) 0.0284(18) -0.0023(14) -0.0001(13) -0.0081(13)
C2 0.0225(17) 0.0236(17) 0.0227(17) -0.0049(13) -0.0032(13) -0.0100(14)
C3 0.033(2) 0.0307(19) 0.0205(17) -0.0071(15) 0.0008(15) -0.0051(16)
C4 0.0188(16) 0.0229(16) 0.0253(17) -0.0097(13) 0.0032(13) -0.0101(13)
C5 0.0172(16) 0.0269(17) 0.0182(16) -0.0059(13) 0.0000(12) 0.0004(14)
Cl1 0.0211(4) 0.0172(4) 0.0217(4) -0.0049(3) 0.0031(3) -0.0087(3)
O2 0.0318(15) 0.0350(15) 0.0362(15) -0.0041(12) -0.0104(12) -0.0060(12)
O3 0.0455(17) 0.0199(13) 0.0598(19) -0.0094(12) 0.0048(14) -0.0178(12)
O4 0.0355(15) 0.0550(18) 0.0257(14) -0.0183(12) 0.0065(11) -0.0184(13)
O5 0.0364(16) 0.0387(16) 0.0495(17) -0.0106(13) 0.0203(13) -0.0226(13)
Cl2 0.0804(9) 0.0500(6) 0.0340(6) -0.0054(5) -0.0034(5) -0.0417(6)
O6A 0.34(4) 0.20(3) 0.23(3) -0.09(2) -0.10(3) -0.12(3)
O7A 0.60(6) 0.30(3) 0.22(2) -0.22(2) 0.32(3) -0.36(4)
O8A 0.069(7) 0.080(8) 0.111(10) 0.001(7) -0.041(7) -0.038(6)
O9A 0.074(9) 0.090(10) 0.060(9) -0.054(8) 0.024(7) -0.015(7)
O6B 0.099(6) 0.051(4) 0.068(5) -0.029(3) 0.022(4) -0.037(4)
O7B 0.059(4) 0.073(5) 0.101(6) 0.004(4) -0.004(4) -0.037(4)
O8B 0.057(5) 0.078(5) 0.072(5) 0.023(4) -0.015(4) -0.005(4)
O9B 0.151(11) 0.142(11) 0.058(6) 0.046(7) -0.046(7) -0.120(10)

loop_
_atom_type_symbol
_atom_type_description
_atom_type_scat_dispersion_real
_atom_type_scat_dispersion_imag
_atom_type_scat_source
C C 0.0033 0.0016 'International Tables Vol C Tables 4.2.6.8 and 6.1.1.4'
Cl Cl 0.1484 0.1585 'International Tables Vol C Tables 4.2.6.8 and 6.1.1.4'
Fe Fe 0.3463 0.8444 'International Tables Vol C Tables 4.2.6.8 and 6.1.1.4'
N N 0.0061 0.0033 'International Tables Vol C Tables 4.2.6.8 and 6.1.1.4'
O O 0.0106 0.0060 'International Tables Vol C Tables 4.2.6.8 and 6.1.1.4'
H H 0.0000 0.0000 'International Tables Vol C Tables 4.2.6.8 and 6.1.1.4'

loop_
_geom_angle_atom_site_label_1
_geom_angle_atom_site_label_2
_geom_angle_atom_site_label_3
_geom_angle
O1 Fe1 N14 92.35(10)
O1 Fe1 N24 87.59(10)
N14 Fe1 N24 178.60(10)
O1 Fe1 N4 176.31(10)
N14 Fe1 N4 91.03(10)
N24 Fe1 N4 89.00(10)
O1 Fe1 N19 90.43(10)
N14 Fe1 N19 91.22(10)
N24 Fe1 N19 90.18(10)
N4 Fe1 N19 90.99(10)
O1 Fe1 N9 86.02(10)
N14 Fe1 N9 87.53(10)
N24 Fe1 N9 91.06(10)
N4 Fe1 N9 92.64(10)
N19 Fe1 N9 176.18(10)
Fe1 O1 H1B 119(3)
Fe1 O1 H1A 122(3)
H1B O1 H1A 118(4)
C1 N1 N2 101.4(3)
N3 N2 N1 114.7(3)
N3 N2 N5 124.5(3)
N1 N2 N5 120.8(3)
N2 N3 N4 104.9(2)
N3 N4 C1 107.1(3)
N3 N4 Fe1 122.46(19)
C1 N4 Fe1 129.7(2)
N2 N5 H51 109(3)
N2 N5 H52 104(3)
H51 N5 H52 111(4)
C2 N6 N7 100.8(3)
N8 N7 N6 115.6(2)
N8 N7 N10 123.4(3)
N6 N7 N10 121.0(3)
N7 N8 N9 104.7(2)
N8 N9 C2 106.4(3)
N8 N9 Fe1 127.2(2)
C2 N9 Fe1 126.4(2)
N7 N10 H10B 107(3)
N7 N10 H10A 107(3)
H10B N10 H10A 109(4)
N12 N11 C3 101.0(3)
N13 N12 N11 115.8(3)
N13 N12 N15 122.0(3)
N11 N12 N15 122.1(3)
N12 N13 N14 103.9(3)
C3 N14 N13 106.7(3)
C3 N14 Fe1 132.3(2)
N13 N14 Fe1 120.7(2)
N12 N15 H15B 106(3)
N12 N15 H15A 103(3)
H15B N15 H15A 112(4)
C4 N16 N17 101.2(3)
N18 N17 N16 115.3(3)
N18 N17 N20 122.8(3)
N16 N17 N20 121.7(3)
N17 N18 N19 104.8(2)
C4 N19 N18 106.4(3)
C4 N19 Fe1 134.8(2)
N18 N19 Fe1 118.42(19)
N17 N20 H20A 106(4)
N17 N20 H20B 108(3)
H20A N20 H20B 101(5)
N22 N21 C5 100.5(3)
N23 N22 N21 115.7(2)
N23 N22 N25 122.1(3)
N21 N22 N25 122.1(3)
N22 N23 N24 104.8(2)
N23 N24 C5 106.8(3)
N23 N24 Fe1 118.9(2)
C5 N24 Fe1 133.7(2)
N22 N25 H25A 104(3)
N22 N25 H25B 105(3)
H25A N25 H25B 116(4)
N1 C1 N4 111.9(3)
N1 C1 H1 123(3)
N4 C1 H1 125(3)
N6 C2 N9 112.5(3)
N6 C2 H2 121(3)
N9 C2 H2 127(3)
N14 C3 N11 112.5(3)
N14 C3 H3 122(3)
N11 C3 H3 126(3)
N16 C4 N19 112.3(3)
N16 C4 H4 124(2)
N19 C4 H4 123(2)
N24 C5 N21 112.2(3)
N24 C5 H5 124(2)
N21 C5 H5 124(2)
O3 Cl1 O5 109.38(17)
O3 Cl1 O4 110.13(18)
O5 Cl1 O4 109.69(18)
O3 Cl1 O2 109.90(17)
O5 Cl1 O2 109.28(18)
O4 Cl1 O2 108.44(17)
O8B Cl2 O9B 145.9(9)
O7A Cl2 O9A 168(2)
O7A Cl2 O6A 71.1(19)
O9A Cl2 O6A 118.5(19)
O8B Cl2 O6B 123.1(6)
O9B Cl2 O6B 84.4(8)
O8B Cl2 O7B 103.0(5)
O9B Cl2 O7B 90.7(6)
O6B Cl2 O7B 99.0(5)
O7A Cl2 O8A 121(2)
O9A Cl2 O8A 70.8(8)
O6A Cl2 O8A 67.8(17)
Cl2 O6A O7A 51.0(11)
Cl2 O6A O8A 62.7(12)
O7A O6A O8A 102.4(18)
Cl2 O7A O6A 57.9(14)
Cl2 O8A O6A 49.5(10)
Cl2 O8A O9A 47.6(5)
O6A O8A O9A 87.0(10)
Cl2 O9A O8A 61.6(8)

loop_
_geom_bond_atom_site_label_1
_geom_bond_atom_site_label_2
_geom_bond_distance
Fe1 O1 2.070(2)
Fe1 N14 2.175(3)
Fe1 N24 2.181(3)
Fe1 N4 2.186(3)
Fe1 N19 2.192(3)
Fe1 N9 2.212(3)
O1 H1B 0.82(5)
O1 H1A 0.84(5)
N1 C1 1.320(4)
N1 N2 1.331(4)
N2 N3 1.310(4)
N2 N5 1.392(4)
N3 N4 1.322(4)
N4 C1 1.341(4)
N5 H51 0.90(5)
N5 H52 0.88(5)
N6 C2 1.320(4)
N6 N7 1.326(4)
N7 N8 1.305(4)
N7 N10 1.389(4)
N8 N9 1.326(4)
N9 C2 1.345(4)
N10 H10B 0.74(4)
N10 H10A 0.91(5)
N11 N12 1.315(4)
N11 C3 1.329(5)
N12 N13 1.308(4)
N12 N15 1.383(4)
N13 N14 1.343(4)
N14 C3 1.326(4)
N15 H15B 0.87(5)
N15 H15A 0.87(5)
N16 C4 1.325(4)
N16 N17 1.327(4)
N17 N18 1.302(4)
N17 N20 1.384(4)
N18 N19 1.339(4)
N19 C4 1.339(4)
N20 H20A 0.76(5)
N20 H20B 0.79(2)
N21 N22 1.325(4)
N21 C5 1.331(4)
N22 N23 1.293(4)
N22 N25 1.393(4)
N23 N24 1.329(4)
N24 C5 1.330(4)
N25 H25A 0.83(5)
N25 H25B 0.79(5)
C1 H1 0.88(4)
C2 H2 0.92(4)
C3 H3 0.95(4)
C4 H4 0.95(4)
C5 H5 0.91(4)
Cl1 O3 1.427(3)
Cl1 O5 1.433(3)
Cl1 O4 1.437(3)
Cl1 O2 1.444(3)
Cl2 O7A 1.285(15)
Cl2 O8B 1.320(6)
Cl2 O9B 1.320(10)
Cl2 O9A 1.376(13)
Cl2 O6A 1.40(2)
Cl2 O6B 1.469(7)
Cl2 O7B 1.525(7)
Cl2 O8A 1.639(11)
O6A O7A 1.57(4)
O6A O8A 1.71(4)
O8A O9A 1.760(19)

loop_
_geom_hbond_atom_site_label_D
_geom_hbond_atom_site_label_H
_geom_hbond_atom_site_label_A
_geom_hbond_distance_DH
_geom_hbond_distance_HA
_geom_hbond_distance_DA
_geom_hbond_angle_DHA
_geom_hbond_site_symmetry_A
C2 H2 O8A 0.92(4) 2.48(4) 3.257(11) 142(3) 1_455
C2 H2 O8B 0.92(4) 2.36(4) 3.225(8) 156(3) 1_455
N5 H51 N10 0.90(5) 2.21(5) 3.015(5) 148(4) 1_565
C3 H3 N18 0.95(4) 2.47(4) 3.169(5) 130(3) .
C3 H3 O7B 0.95(4) 2.54(4) 3.268(8) 133(3) 2_566
N5 H52 N11 0.88(5) 2.69(4) 3.366(4) 135(3) 2_566
N5 H52 O6B 0.88(5) 2.46(5) 3.118(8) 132(4) .
N5 H52 O6B 0.88(5) 2.52(5) 3.212(8) 136(3) 2_666
C5 H5 O4 0.91(4) 2.63(4) 3.480(4) 158(3) 1_456
C1 H1 N8 0.88(4) 2.59(4) 3.181(4) 126(3) .
N10 H10B O2 0.74(4) 2.32(4) 3.042(5) 169(4) 2_656
N25 H25A N16 0.83(5) 2.31(5) 3.128(4) 169(4) 2_567
O1 H1B N25 0.82(5) 2.06(5) 2.878(4) 176(4) 2_557
N15 H15B N6 0.87(5) 2.50(5) 3.236(4) 143(4) 2_556
O1 H1A N5 0.84(5) 2.03(5) 2.833(4) 158(4) 1_455
N10 H10A O4 0.91(5) 2.08(5) 2.977(4) 169(4) 1_546
N25 H25B O3 0.79(5) 2.44(5) 3.225(4) 173(5) 1_546
N25 H25B O3 0.79(5) 2.63(5) 3.107(4) 120(4) 2_666
N15 H15A O8A 0.87(5) 2.50(5) 3.316(12) 156(4) 2_656
N15 H15A O8B 0.87(5) 2.28(5) 3.019(9) 143(4) 2_656
N20 H20A O9A 0.76(5) 2.33(6) 3.065(17) 163(5) 2_566
N20 H20A O9B 0.76(5) 2.31(5) 3.057(12) 166(5) 2_566
N20 H20B O7A 0.79(2) 2.41(3) 3.18(2) 168(5) 1_465
N20 H20B O7B 0.79(2) 2.63(3) 3.316(8) 145(4) 1_465
N20 H20B O8B 0.79(2) 2.42(3) 3.157(9) 154(4) 1_465
C2 H2 O8A 0.92(4) 2.48(4) 3.257(11) 142(3) 1_455
C2 H2 O8B 0.92(4) 2.36(4) 3.225(8) 156(3) 1_455
N5 H51 N10 0.90(5) 2.21(5) 3.015(5) 148(4) 1_565
C3 H3 N18 0.95(4) 2.47(4) 3.169(5) 130(3) .
C3 H3 O7B 0.95(4) 2.54(4) 3.268(8) 133(3) 2_566
N5 H52 N11 0.88(5) 2.69(4) 3.366(4) 135(3) 2_566
N5 H52 O6B 0.88(5) 2.46(5) 3.118(8) 132(4) .
N5 H52 O6B 0.88(5) 2.52(5) 3.212(8) 136(3) 2_666
C5 H5 O4 0.91(4) 2.63(4) 3.480(4) 158(3) 1_456
C1 H1 N8 0.88(4) 2.59(4) 3.181(4) 126(3) .
N10 H10B O2 0.74(4) 2.32(4) 3.042(5) 169(4) 2_656
N25 H25A N16 0.83(5) 2.31(5) 3.128(4) 169(4) 2_567
O1 H1B N25 0.82(5) 2.06(5) 2.878(4) 176(4) 2_557
N15 H15B N6 0.87(5) 2.50(5) 3.236(4) 143(4) 2_556
O1 H1A N5 0.84(5) 2.03(5) 2.833(4) 158(4) 1_455
N10 H10A O4 0.91(5) 2.08(5) 2.977(4) 169(4) 1_546
N25 H25B O3 0.79(5) 2.44(5) 3.225(4) 173(5) 1_546
N25 H25B O3 0.79(5) 2.63(5) 3.107(4) 120(4) 2_666
N15 H15A O8A 0.87(5) 2.50(5) 3.316(12) 156(4) 2_656
N15 H15A O8B 0.87(5) 2.28(5) 3.019(9) 143(4) 2_656
N20 H20A O9A 0.76(5) 2.33(6) 3.065(17) 163(5) 2_566
N20 H20A O9B 0.76(5) 2.31(5) 3.057(12) 166(5) 2_566
N20 H20B O7A 0.79(2) 2.41(3) 3.18(2) 168(5) 1_465
N20 H20B O7B 0.79(2) 2.63(3) 3.316(8) 145(4) 1_465
N20 H20B O8B 0.79(2) 2.42(3) 3.157(9) 154(4) 1_465

loop_
_geom_torsion_atom_site_label_1
_geom_torsion_atom_site_label_2
_geom_torsion_atom_site_label_3
_geom_torsion_atom_site_label_4
_geom_torsion
C1 N1 N2 N3 0.4(4)
C1 N1 N2 N5 -179.5(3)
N1 N2 N3 N4 -0.8(3)
N5 N2 N3 N4 179.1(3)
N2 N3 N4 C1 0.8(3)
N2 N3 N4 Fe1 -169.91(18)
C2 N6 N7 N8 -0.4(4)
C2 N6 N7 N10 -178.4(3)
N6 N7 N8 N9 -0.4(3)
N10 N7 N8 N9 177.6(3)
N7 N8 N9 C2 0.9(3)
N7 N8 N9 Fe1 -178.86(19)
C3 N11 N12 N13 -1.0(4)
C3 N11 N12 N15 -176.3(3)
N11 N12 N13 N14 0.8(4)
N15 N12 N13 N14 176.1(3)
N12 N13 N14 C3 -0.3(4)
N12 N13 N14 Fe1 174.6(2)
C4 N16 N17 N18 0.6(4)
C4 N16 N17 N20 175.4(3)
N16 N17 N18 N19 -0.4(3)
N20 N17 N18 N19 -175.2(3)
N17 N18 N19 C4 0.0(3)
N17 N18 N19 Fe1 -174.36(19)
C5 N21 N22 N23 -0.4(4)
C5 N21 N22 N25 -176.0(3)
N21 N22 N23 N24 0.5(4)
N25 N22 N23 N24 176.1(3)
N22 N23 N24 C5 -0.4(4)
N22 N23 N24 Fe1 171.44(19)
N2 N1 C1 N4 0.2(4)
N3 N4 C1 N1 -0.6(4)
Fe1 N4 C1 N1 169.2(2)
N7 N6 C2 N9 1.0(4)
N8 N9 C2 N6 -1.3(4)
Fe1 N9 C2 N6 178.5(2)
N13 N14 C3 N11 -0.4(5)
Fe1 N14 C3 N11 -174.3(3)
N12 N11 C3 N14 0.8(5)
N17 N16 C4 N19 -0.5(4)
N18 N19 C4 N16 0.3(4)
Fe1 N19 C4 N16 173.4(2)
N23 N24 C5 N21 0.2(4)
Fe1 N24 C5 N21 -169.9(2)
N22 N21 C5 N24 0.1(4)
O8B Cl2 O6A O7A -74(2)
O9B Cl2 O6A O7A 137(2)
O9A Cl2 O6A O7A 172(2)
O6B Cl2 O6A O7A 84(3)
O7B Cl2 O6A O7A 27(3)
O8A Cl2 O6A O7A -137(2)
O7A Cl2 O6A O8A 137(2)
O8B Cl2 O6A O8A 62.9(8)
O9B Cl2 O6A O8A -85.6(14)
O9A Cl2 O6A O8A -51.3(16)
O6B Cl2 O6A O8A -139(2)
O7B Cl2 O6A O8A 163.6(8)
O8B Cl2 O7A O6A 88(2)
O9B Cl2 O7A O6A -104(3)
O9A Cl2 O7A O6A -144(6)
O6B Cl2 O7A O6A -46.3(14)
O7B Cl2 O7A O6A -157(2)
O8A Cl2 O7A O6A 48(2)
O8A O6A O7A Cl2 -38.4(18)
O7A Cl2 O8A O6A -49.1(19)
O8B Cl2 O8A O6A -93.3(17)
O9B Cl2 O8A O6A 113.1(18)
O9A Cl2 O8A O6A 133.5(19)
O6B Cl2 O8A O6A 27.8(16)
O7B Cl2 O8A O6A -143(2)
O7A Cl2 O8A O9A 177.5(14)
O8B Cl2 O8A O9A 133.2(10)
O9B Cl2 O8A O9A -20.4(10)
O6A Cl2 O8A O9A -133.5(19)
O6B Cl2 O8A O9A -105.6(8)
O7B Cl2 O8A O9A 83.8(17)
O7A O6A O8A Cl2 32.9(16)
Cl2 O6A O8A O9A 32.5(12)
O7A O6A O8A O9A 65(2)
O7A Cl2 O9A O8A -170(6)
O8B Cl2 O9A O8A -45.1(8)
O9B Cl2 O9A O8A 138(2)
O6A Cl2 O9A O8A 49.9(18)
O6B Cl2 O9A O8A 96.9(7)
O7B Cl2 O9A O8A -157.8(5)
O6A O8A O9A Cl2 -33.5(14)
